data_4003018
loop_
_publ_author_name
'Usta, Hakan'
'Kim, Dojeon'
'Ozdemir, Resul'
'Zorlu, Yunus'
'Kim, Sanghyo'
'Ruiz Delgado, M. Carmen'
'Harbuzaru, Alexandra'
'Kim, Seonhyoung'
'Demirel, G\"okhan'
'Hong, Jongin'
'Ha, Young-Geun'
'Cho, Kilwon'
'Facchetti, Antonio'
'Kim, Myung-Gil'

_publ_section_title
;
 High Electron Mobility in [1]Benzothieno[3,2-b][1]benzothiophene-Based
 Field-Effect Transistors: Toward n-Type BTBTs
;
_journal_issue 14
_journal_name_full 'Chemistry of Materials'
_journal_page_first 5254
_journal_paper_doi 10.1021/acs.chemmater.9b01614
_journal_volume 31
_journal_year 2019
_chemical_formula_moiety 'C28 H6 F10 O2 S2'
_chemical_formula_sum 'C28 H6 F10 O2 S2'
_chemical_formula_weight 628.45
_chemical_name_common 'Organic compound'
_space_group_crystal_system monoclinic
_space_group_IT_number 15
_space_group_name_Hall '-C 2yc'
_space_group_name_H-M_alt 'C 1 2/c 1'
_symmetry_space_group_name_Hall '-C 2yc'
_symmetry_space_group_name_H-M 'C 1 2/c 1'
_atom_sites_solution_hydrogens geom
_cell_angle_alpha 90
_cell_angle_beta 96.283(4)
_cell_angle_gamma 90
_cell_formula_units_Z 4
_cell_length_a 43.611(3)
_cell_length_b 7.3973(5)
_cell_length_c 7.1455(5)
_cell_measurement_reflns_used 123
_cell_measurement_temperature 293.(2)
_cell_measurement_theta_max 21.5479
_cell_measurement_theta_min 0.9397
_cell_volume 2291.3(3)
_computing_cell_refinement 'APEX2 v2014.9-0 (Bruker AXS)'
_computing_data_collection 'Bruker Instrument Service v2013.12.0.0 (Bruker AXS)'
_computing_data_reduction 'SAINT V8.34A (Bruker AXS)'
_computing_molecular_graphics 'MERCURY (Macrae et al., 2006)'
_computing_publication_material 'PLATON V1.16 (Spek, 2009), SHELXTL V6.14 (Bruker AXS)'
_computing_structure_refinement 'SHELXTL V6.14 (Bruker AXS)'
_computing_structure_solution 'SHELXTL V6.14 (Bruker AXS)'
_diffrn_ambient_temperature 293.(2)
_diffrn_detector_area_resol_mean 8.3333
_diffrn_measured_fraction_theta_full 0.998
_diffrn_measured_fraction_theta_max 0.998
_diffrn_measurement_device_type 'Bruker APEX II QUAZAR three-circle diffractometer'
_diffrn_measurement_method '\f and \w scans'
_diffrn_radiation_monochromator 'multilayer QUAZAR mirrors'
_diffrn_radiation_type MoK\a
_diffrn_radiation_wavelength 0.71073
_diffrn_reflns_av_R_equivalents 0.1291
_diffrn_reflns_av_unetI/netI 0.0493
_diffrn_reflns_limit_h_max 51
_diffrn_reflns_limit_h_min -46
_diffrn_reflns_limit_k_max 8
_diffrn_reflns_limit_k_min -8
_diffrn_reflns_limit_l_max 8
_diffrn_reflns_limit_l_min -8
_diffrn_reflns_number 16026
_diffrn_reflns_theta_full 25.02
_diffrn_reflns_theta_max 25.02
_diffrn_reflns_theta_min 3.09
_diffrn_source 'microfocus sealed tube'
_diffrn_source_type ImuS
_exptl_absorpt_coefficient_mu 0.344
_exptl_absorpt_correction_T_max 0.96
_exptl_absorpt_correction_T_min 0.89
_exptl_absorpt_correction_type multi-scan
_exptl_absorpt_process_details 'SADABS V2014/4 (Bruker AXS)'
_exptl_crystal_colour 'clear yellow'
_exptl_crystal_density_diffrn 1.822
_exptl_crystal_density_method 'not measured'
_exptl_crystal_description block
_exptl_crystal_F_000 1248
_exptl_crystal_size_max 0.160
_exptl_crystal_size_mid 0.140
_exptl_crystal_size_min 0.120
_refine_diff_density_max 0.336
_refine_diff_density_min -0.276
_refine_ls_extinction_method none
_refine_ls_goodness_of_fit_ref 1.035
_refine_ls_hydrogen_treatment constr
_refine_ls_matrix_type full
_refine_ls_number_parameters 190
_refine_ls_number_reflns 2027
_refine_ls_number_restraints 0
_refine_ls_restrained_S_all 1.035
_refine_ls_R_factor_all 0.0488
_refine_ls_R_factor_gt 0.0391
_refine_ls_shift/su_max 0.000
_refine_ls_shift/su_mean 0.000
_refine_ls_structure_factor_coef Fsqd
_refine_ls_weighting_details 'w=1/[\s^2^(Fo^2^)+(0.0414P)^2^+3.0227P] where P=(Fo^2^+2Fc^2^)/3'
_refine_ls_weighting_scheme calc
_refine_ls_wR_factor_gt 0.0986
_refine_ls_wR_factor_ref 0.1040
_reflns_number_gt 1700
_reflns_number_total 2027
_reflns_threshold_expression 'I > 2\s(I)'
_cod_data_source_file cm9b01614_si_002.cif
_cod_data_source_block I
_cod_database_code 4003018

loop_
_space_group_symop_operation_xyz
'x, y, z'
'-x, y, -z+1/2'
'x+1/2, y+1/2, z'
'-x+1/2, y+1/2, -z+1/2'
'-x, -y, -z'
'x, -y, z-1/2'
'-x+1/2, -y+1/2, -z'
'x+1/2, -y+1/2, z-1/2'

loop_
_atom_site_type_symbol
_atom_site_label
_atom_site_fract_x
_atom_site_fract_y
_atom_site_fract_z
_atom_site_U_iso_or_equiv
_atom_site_adp_type
_atom_site_calc_flag
_atom_site_refinement_flags_adp
_atom_site_refinement_flags_posn
_atom_site_occupancy
C C1 0.39804(5) 0.2819(3) 0.2274(3) 0.0306(5) Uani d . . 1
C C2 0.40969(6) 0.1172(4) 0.2893(3) 0.0366(6) Uani d . . 1
C C3 0.43998(6) 0.0931(4) 0.3602(4) 0.0454(7) Uani d . . 1
C C4 0.45955(6) 0.2392(5) 0.3695(4) 0.0503(8) Uani d . . 1
C C5 0.44878(6) 0.4049(4) 0.3087(4) 0.0471(7) Uani d . . 1
C C6 0.41855(6) 0.4256(4) 0.2376(3) 0.0366(6) Uani d . . 1
C C7 0.33956(5) 0.2781(3) 0.2584(3) 0.0269(5) Uani d . . 1
C C8 0.30972(5) 0.3119(3) 0.1784(3) 0.0276(5) Uani d . . 1
H H8 0.3059 0.3477 0.0533 0.033 Uiso calc U R 1
C C9 0.28568(5) 0.2913(3) 0.2884(3) 0.0251(5) Uani d . . 1
C C10 0.29105(5) 0.2354(3) 0.4783(3) 0.0242(5) Uani d . . 1
C C11 0.32124(5) 0.2027(3) 0.5564(3) 0.0308(5) Uani d . . 1
H H11 0.3252 0.166 0.6812 0.037 Uiso calc U R 1
C C12 0.34494(5) 0.2251(3) 0.4479(3) 0.0314(5) Uani d . . 1
H H12 0.3651 0.2048 0.5009 0.038 Uiso calc U R 1
C C13 0.36505(5) 0.3077(3) 0.1406(3) 0.0311(5) Uani d . . 1
C C14 0.26262(5) 0.2268(3) 0.5601(3) 0.0243(5) Uani d . . 1
F F1 0.39115(4) -0.0288(2) 0.2798(2) 0.0556(5) Uani d . . 1
F F2 0.45033(4) -0.0699(3) 0.4154(3) 0.0725(6) Uani d . . 1
F F3 0.48901(4) 0.2194(3) 0.4392(3) 0.0804(7) Uani d . . 1
F F4 0.46784(4) 0.5475(3) 0.3180(3) 0.0809(6) Uani d . . 1
F F5 0.40888(4) 0.5897(2) 0.1814(2) 0.0532(4) Uani d . . 1
O O1 0.36073(4) 0.3554(3) -0.0223(2) 0.0482(5) Uani d . . 1
S S1 0.25354(2) 0.16903(8) 0.78205(7) 0.0282(2) Uani d . . 1

loop_
_atom_site_aniso_label
_atom_site_aniso_U_11
_atom_site_aniso_U_22
_atom_site_aniso_U_33
_atom_site_aniso_U_12
_atom_site_aniso_U_13
_atom_site_aniso_U_23
C1 0.0262(12) 0.0406(14) 0.0258(11) 0.0016(11) 0.0065(9) -0.0004(10)
C2 0.0301(13) 0.0424(15) 0.0374(13) -0.0003(12) 0.0035(10) -0.0044(11)
C3 0.0382(15) 0.0570(19) 0.0405(15) 0.0147(14) 0.0014(12) 0.0032(13)
C4 0.0239(14) 0.076(2) 0.0494(17) 0.0070(14) -0.0017(12) -0.0039(15)
C5 0.0268(14) 0.063(2) 0.0519(16) -0.0115(13) 0.0056(12) -0.0058(14)
C6 0.0318(13) 0.0444(16) 0.0345(13) -0.0009(11) 0.0083(10) 0.0008(11)
C7 0.0248(11) 0.0293(13) 0.0259(11) -0.0016(10) 0.0002(9) -0.0018(9)
C8 0.0261(12) 0.0314(13) 0.0245(11) -0.0016(10) 0.0002(9) 0.0007(9)
C9 0.0242(11) 0.0261(12) 0.0242(11) -0.0004(9) -0.0016(9) -0.0023(9)
C10 0.0236(11) 0.0250(12) 0.0237(11) -0.0004(9) 0.0009(9) -0.0019(9)
C11 0.0276(12) 0.0404(14) 0.0231(11) 0.0015(10) -0.0028(9) 0.0028(10)
C12 0.0210(11) 0.0428(14) 0.0293(12) 0.0015(10) -0.0019(9) 0.0010(10)
C13 0.0254(12) 0.0370(14) 0.0306(13) -0.0007(10) 0.0018(10) -0.0009(10)
C14 0.0274(11) 0.0235(11) 0.0212(11) 0.0010(9) -0.0009(8) -0.0023(9)
F1 0.0497(10) 0.0394(9) 0.0758(11) -0.0019(8) -0.0022(8) -0.0003(8)
F2 0.0588(12) 0.0695(13) 0.0869(14) 0.0293(10) -0.0025(10) 0.0147(10)
F3 0.0266(9) 0.1209(18) 0.0895(14) 0.0095(10) -0.0136(9) -0.0004(12)
F4 0.0404(10) 0.0851(15) 0.1158(17) -0.0280(10) 0.0019(10) -0.0041(12)
F5 0.0466(9) 0.0438(10) 0.0699(11) -0.0025(7) 0.0096(8) 0.0108(8)
O1 0.0341(10) 0.0785(15) 0.0320(10) 0.0041(10) 0.0041(7) 0.0123(9)
S1 0.0225(3) 0.0398(4) 0.0217(3) 0.0030(2) -0.0004(2) 0.0047(2)

loop_
_atom_type_symbol
_atom_type_description
_atom_type_scat_dispersion_real
_atom_type_scat_dispersion_imag
_atom_type_scat_source
C C 0.0033 0.0016 'International Tables Vol C Tables 4.2.6.8 and 6.1.1.4'
H H 0.0000 0.0000 'International Tables Vol C Tables 4.2.6.8 and 6.1.1.4'
F F 0.0171 0.0103 'International Tables Vol C Tables 4.2.6.8 and 6.1.1.4'
O O 0.0106 0.0060 'International Tables Vol C Tables 4.2.6.8 and 6.1.1.4'
S S 0.1246 0.1234 'International Tables Vol C Tables 4.2.6.8 and 6.1.1.4'

loop_
_geom_angle_atom_site_label_1
_geom_angle_atom_site_label_2
_geom_angle_atom_site_label_3
_geom_angle_site_symmetry_1
_geom_angle_site_symmetry_3
_geom_angle
C2 C1 C6 . . 116.7(2)
C2 C1 C13 . . 123.0(2)
C6 C1 C13 . . 120.2(2)
F1 C2 C3 . . 117.6(2)
F1 C2 C1 . . 119.8(2)
C3 C2 C1 . . 122.7(2)
F2 C3 C2 . . 120.5(3)
F2 C3 C4 . . 120.6(2)
C2 C3 C4 . . 118.9(3)
F3 C4 C5 . . 120.0(3)
F3 C4 C3 . . 120.0(3)
C5 C4 C3 . . 120.0(2)
F4 C5 C4 . . 120.0(2)
F4 C5 C6 . . 119.8(3)
C4 C5 C6 . . 120.1(3)
F5 C6 C5 . . 118.3(2)
F5 C6 C1 . . 120.1(2)
C5 C6 C1 . . 121.6(3)
C8 C7 C12 . . 119.9(2)
C8 C7 C13 . . 117.9(2)
C12 C7 C13 . . 122.1(2)
C7 C8 C9 . . 118.7(2)
C7 C8 H8 . . 120.6
C9 C8 H8 . . 120.6
C8 C9 C10 . . 121.4(2)
C8 C9 S1 . 7_556 126.38(17)
C10 C9 S1 . 7_556 112.25(16)
C11 C10 C9 . . 119.0(2)
C11 C10 C14 . . 130.7(2)
C9 C10 C14 . . 110.24(19)
C12 C11 C10 . . 119.4(2)
C12 C11 H11 . . 120.3
C10 C11 H11 . . 120.3
C11 C12 C7 . . 121.5(2)
C11 C12 H12 . . 119.2
C7 C12 H12 . . 119.2
O1 C13 C7 . . 122.8(2)
O1 C13 C1 . . 118.1(2)
C7 C13 C1 . . 119.10(19)
C14 C14 C10 7_556 . 114.0(2)
C14 C14 S1 7_556 . 112.9(2)
C10 C14 S1 . . 133.02(17)
C14 S1 C9 . 7_556 90.54(10)

loop_
_geom_bond_atom_site_label_1
_geom_bond_atom_site_label_2
_geom_bond_site_symmetry_2
_geom_bond_distance
C1 C2 . 1.375(4)
C1 C6 . 1.386(3)
C1 C13 . 1.515(3)
C2 F1 . 1.347(3)
C2 C3 . 1.374(4)
C3 F2 . 1.332(3)
C3 C4 . 1.374(4)
C4 F3 . 1.334(3)
C4 C5 . 1.367(4)
C5 F4 . 1.341(3)
C5 C6 . 1.368(4)
C6 F5 . 1.333(3)
C7 C8 . 1.385(3)
C7 C12 . 1.405(3)
C7 C13 . 1.483(3)
C8 C9 . 1.386(3)
C8 H8 . 0.93
C9 C10 . 1.413(3)
C9 S1 7_556 1.754(2)
C10 C11 . 1.394(3)
C10 C14 . 1.429(3)
C11 C12 . 1.368(3)
C11 H11 . 0.93
C12 H12 . 0.93
C13 O1 . 1.211(3)
C14 C14 7_556 1.364(4)
C14 S1 . 1.729(2)
S1 C9 7_556 1.754(2)

loop_
_geom_torsion_atom_site_label_1
_geom_torsion_atom_site_label_2
_geom_torsion_atom_site_label_3
_geom_torsion_atom_site_label_4
_geom_torsion_site_symmetry_1
_geom_torsion_site_symmetry_4
_geom_torsion
C6 C1 C2 F1 . . -178.7(2)
C13 C1 C2 F1 . . -2.3(4)
C6 C1 C2 C3 . . 0.7(4)
C13 C1 C2 C3 . . 177.0(2)
F1 C2 C3 F2 . . 0.6(4)
C1 C2 C3 F2 . . -178.8(2)
F1 C2 C3 C4 . . 179.2(2)
C1 C2 C3 C4 . . -0.2(4)
F2 C3 C4 F3 . . -1.9(4)
C2 C3 C4 F3 . . 179.5(2)
F2 C3 C4 C5 . . 178.6(3)
C2 C3 C4 C5 . . 0.0(4)
F3 C4 C5 F4 . . 0.4(4)
C3 C4 C5 F4 . . 179.9(3)
F3 C4 C5 C6 . . -179.8(3)
C3 C4 C5 C6 . . -0.3(4)
F4 C5 C6 F5 . . -0.8(4)
C4 C5 C6 F5 . . 179.4(2)
F4 C5 C6 C1 . . -179.3(2)
C4 C5 C6 C1 . . 0.9(4)
C2 C1 C6 F5 . . -179.5(2)
C13 C1 C6 F5 . . 4.0(3)
C2 C1 C6 C5 . . -1.0(4)
C13 C1 C6 C5 . . -177.5(2)
C12 C7 C8 C9 . . -0.4(3)
C13 C7 C8 C9 . . -177.7(2)
C7 C8 C9 C10 . . -0.6(3)
C7 C8 C9 S1 . 7_556 178.61(17)
C8 C9 C10 C11 . . 0.8(3)
S1 C9 C10 C11 7_556 . -178.48(17)
C8 C9 C10 C14 . . 179.4(2)
S1 C9 C10 C14 7_556 . 0.1(2)
C9 C10 C11 C12 . . -0.1(3)
C14 C10 C11 C12 . . -178.3(2)
C10 C11 C12 C7 . . -0.9(4)
C8 C7 C12 C11 . . 1.1(4)
C13 C7 C12 C11 . . 178.3(2)
C8 C7 C13 O1 . . -1.9(4)
C12 C7 C13 O1 . . -179.1(2)
C8 C7 C13 C1 . . 176.7(2)
C12 C7 C13 C1 . . -0.6(3)
C2 C1 C13 O1 . . -116.0(3)
C6 C1 C13 O1 . . 60.3(3)
C2 C1 C13 C7 . . 65.4(3)
C6 C1 C13 C7 . . -118.3(2)
C11 C10 C14 C14 . 7_556 178.3(3)
C9 C10 C14 C14 . 7_556 0.0(3)
C11 C10 C14 S1 . . -1.7(4)
C9 C10 C14 S1 . . 179.95(18)
C14 C14 S1 C9 7_556 7_556 0.0(2)
C10 C14 S1 C9 . 7_556 180.0(2)
